data_7718178
loop_
_publ_author_name
'Meyer, Felix'
'Demeshko, Serhiy'
'Golz, Christopher'
'Townrow, Oliver P. E.'
'Fischer, Malte'

_publ_section_title
;
 Isolation of the parent triplet titanocene <i>via</i> NHC stabilisation.
;
_journal_issue 20
_journal_name_full 'Dalton transactions (Cambridge, England : 2003)'
_journal_page_first 8035
_journal_page_last 8040
_journal_paper_doi 10.1039/d5dt00480b
_journal_volume 54
_journal_year 2025
_chemical_formula_moiety 'C17 H22 N2 Ti'
_chemical_formula_sum 'C17 H22 N2 Ti'
_chemical_formula_weight 302.26
_space_group_crystal_system triclinic
_space_group_IT_number 2
_space_group_name_Hall '-P 1'
_space_group_name_H-M_alt 'P -1'
_atom_sites_solution_hydrogens geom
_atom_sites_solution_primary dual
_audit_creation_date 2024-03-04
_audit_creation_method
;FinalCif V135 by Daniel Kratzert, Freiburg 2024, 
https://dkratzert.de/finalcif.html
;
_audit_update_record
;
2025-01-23 deposited with the CCDC.	2025-02-28 downloaded from the CCDC.
;
_cell_angle_alpha 108.240(2)
_cell_angle_beta 93.973(3)
_cell_angle_gamma 111.063(3)
_cell_formula_units_Z 6
_cell_length_a 11.1662(14)
_cell_length_b 12.1486(15)
_cell_length_c 19.0591(12)
_cell_measurement_reflns_used 9939
_cell_measurement_temperature 100.00
_cell_measurement_theta_max 32.574
_cell_measurement_theta_min 2.405
_cell_volume 2242.8(4)
_computing_cell_refinement 'SAINT V8.40B (?, 2016)'
_computing_data_collection 'Bruker BIS 8.5.1.2 Release/2023-09-07 and APEX5 2023.9-2'
_computing_data_reduction 'SAINT V8.40B (?, 2016)'
_computing_molecular_graphics 'Olex2 1.5 (Dolomanov et al., 2009)'
_computing_publication_material 'Olex2 1.5 (Dolomanov et al., 2009)'
_computing_structure_refinement 'XL  (Sheldrick, 2008)'
_computing_structure_solution 'XT  (Sheldrick, 2015)'
_diffrn_ambient_environment N~2~
_diffrn_ambient_temperature 100.00
_diffrn_detector CPAD
_diffrn_detector_area_resol_mean 7.41
_diffrn_detector_type 'Bruker PHOTON III'
_diffrn_measured_fraction_theta_full 1.000
_diffrn_measured_fraction_theta_max 0.990
_diffrn_measurement_device 'four-circle diffractometer'
_diffrn_measurement_device_type 'Bruker D8 VENTURE dual wavelength Mo/Ag'
_diffrn_measurement_method '\w and \f scans'
_diffrn_measurement_specimen_support 'MiTeGen micromount'
_diffrn_radiation_monochromator 'mirror optics'
_diffrn_radiation_probe x-ray
_diffrn_radiation_type MoK\a
_diffrn_radiation_wavelength 0.71073
_diffrn_reflns_av_R_equivalents 0.0290
_diffrn_reflns_av_unetI/netI 0.0172
_diffrn_reflns_Laue_measured_fraction_full 1.000
_diffrn_reflns_Laue_measured_fraction_max 0.990
_diffrn_reflns_limit_h_max 16
_diffrn_reflns_limit_h_min -16
_diffrn_reflns_limit_k_max 18
_diffrn_reflns_limit_k_min -18
_diffrn_reflns_limit_l_max 21
_diffrn_reflns_limit_l_min -28
_diffrn_reflns_number 148976
_diffrn_reflns_point_group_measured_fraction_full 1.000
_diffrn_reflns_point_group_measured_fraction_max 0.990
_diffrn_reflns_theta_full 25.242
_diffrn_reflns_theta_max 32.583
_diffrn_reflns_theta_min 1.852
_diffrn_source 'microfocus sealed X-ray tube'
_diffrn_source_current 1.4
_diffrn_source_power 0.07
_diffrn_source_type 'Incoatec I\ms'
_diffrn_source_voltage 50.0
_diffrn_standards_number 0
_exptl_absorpt_coefficient_mu 0.564
_exptl_absorpt_correction_T_max 0.9908
_exptl_absorpt_correction_T_min 0.9038
_exptl_absorpt_correction_type numerical
_exptl_absorpt_process_details
;
SADABS-2016/2 (Bruker,2016/2) was used for absorption correction.
wR2(int) was 0.0675 before and 0.0400 after correction.
The Ratio of minimum to maximum transmission is 0.9122.
The \l/2 correction factor is Not present.
;
_exptl_crystal_colour yellow
_exptl_crystal_colour_primary yellow
_exptl_crystal_density_diffrn 1.343
_exptl_crystal_description plate
_exptl_crystal_F_000 960
_exptl_crystal_size_max 0.257
_exptl_crystal_size_mid 0.156
_exptl_crystal_size_min 0.061
_refine_diff_density_max 0.738
_refine_diff_density_min -0.310
_refine_diff_density_rms 0.056
_refine_ls_extinction_method none
_refine_ls_goodness_of_fit_ref 1.049
_refine_ls_hydrogen_treatment constr
_refine_ls_matrix_type full
_refine_ls_number_parameters 553
_refine_ls_number_reflns 16181
_refine_ls_number_restraints 0
_refine_ls_restrained_S_all 1.049
_refine_ls_R_factor_all 0.0344
_refine_ls_R_factor_gt 0.0286
_refine_ls_shift/su_max 0.003
_refine_ls_shift/su_mean 0.000
_refine_ls_structure_factor_coef Fsqd
_refine_ls_weighting_details 'w=1/[\s^2^(Fo^2^)+(0.0376P)^2^+0.6415P] where P=(Fo^2^+2Fc^2^)/3'
_refine_ls_weighting_scheme calc
_refine_ls_wR_factor_gt 0.0731
_refine_ls_wR_factor_ref 0.0770
_reflns_Friedel_coverage 0.000
_reflns_number_gt 14384
_reflns_number_total 16181
_reflns_threshold_expression 'I > 2\s(I)'
_cod_data_source_file d5dt00480b3.cif
_cod_data_source_block mo_2261_cg_0m
_cod_depositor_comments 'Adding full bibliography for 7718175--7718178.cif.'
_cod_database_code 7718178
_olex2_refinement_description
;
1. Fixed Uiso
 At 1.2 times of:
  All C(H) groups
 At 1.5 times of:
  All C(H,H,H) groups
2.a Aromatic/amide H refined with riding coordinates:
 C42(H42), C43(H43), C44(H44), C45(H45), C46(H46), C47(H47), C48(H48),
 C49(H49), C50(H50), C51(H51), C15(H15), C16(H16), C17(H17), C18(H18), C19(H19),
  C20(H20), C21(H21), C22(H22), C23(H23), C24(H24), C32(H32), C33(H33),
 C34(H34), C35(H35), C36(H36), C37(H37), C38(H38), C39(H39), C40(H40), C41(H41)
2.b Idealised Me refined as rotating group:
 C2(H2A,H2B,H2C), C3(H3A,H3B,H3C), C6(H6A,H6B,H6C), C7(H7A,H7B,H7C), C9(H9A,
 H9B,H9C), C10(H10A,H10B,H10C), C13(H13A,H13B,H13C), C14(H14A,H14B,H14C),
 C26(H26A,H26B,H26C), C27(H27A,H27B,H27C), C30(H30A,H30B,H30C), C31(H31A,H31B,
 H31C)
;
_olex2_submission_special_instructions 'No special instructions were received'
_shelx_shelxl_version_number 2018/3
_shelx_space_group_comment
;
The symmetry employed for this shelxl refinement is uniquely defined
by the following loop, which should always be used as a source of
symmetry information in preference to the above space-group names.
They are only intended as comments.
;
_shelx_estimated_absorpt_t_min 0.869
_shelx_estimated_absorpt_t_max 0.966
_diffrn_measurement_ambient_temperature_device_make 'Oxford Cryostream 800'

loop_
_space_group_symop_operation_xyz
'x, y, z'
'-x, -y, -z'

loop_
_atom_site_label
_atom_site_type_symbol
_atom_site_fract_x
_atom_site_fract_y
_atom_site_fract_z
_atom_site_U_iso_or_equiv
_atom_site_adp_type
_atom_site_occupancy
_atom_site_site_symmetry_order
_atom_site_calc_flag
_atom_site_refinement_flags_posn
_atom_site_refinement_flags_adp
_atom_site_refinement_flags_occupancy
_atom_site_disorder_assembly
_atom_site_disorder_group
Ti1 Ti 0.20679(2) 0.31706(2) 0.53006(2) 0.01268(3) Uani 1 1 d . . . . .
N1 N -0.06427(7) 0.21874(7) 0.59387(4) 0.01446(12) Uani 1 1 d . . . . .
N2 N -0.11445(7) 0.20879(7) 0.48169(4) 0.01516(13) Uani 1 1 d . . . . .
C1 C -0.00896(8) 0.23809(8) 0.53492(5) 0.01389(14) Uani 1 1 d . . . . .
C2 C 0.00990(9) 0.23770(9) 0.66542(5) 0.01983(16) Uani 1 1 d . . . . .
H2A H -0.002281 0.303306 0.706091 0.030 Uiso 1 1 calc R U . . .
H2B H 0.103144 0.264262 0.663549 0.030 Uiso 1 1 calc R U . . .
H2C H -0.021118 0.158318 0.674908 0.030 Uiso 1 1 calc R U . . .
C3 C -0.28352(10) 0.14552(9) 0.63182(6) 0.02395(18) Uani 1 1 d . . . . .
H3A H -0.275696 0.073148 0.640982 0.036 Uiso 1 1 calc R U . . .
H3B H -0.375115 0.123197 0.610330 0.036 Uiso 1 1 calc R U . . .
H3C H -0.254899 0.217918 0.679566 0.036 Uiso 1 1 calc R U . . .
C4 C -0.19974(8) 0.17940(8) 0.57802(5) 0.01644(15) Uani 1 1 d . . . . .
C5 C -0.23171(8) 0.17415(8) 0.50684(5) 0.01703(15) Uani 1 1 d . . . . .
C6 C -0.36006(9) 0.14070(10) 0.45898(6) 0.0270(2) Uani 1 1 d . . . . .
H6A H -0.357513 0.212952 0.445558 0.041 Uiso 1 1 calc R U . . .
H6B H -0.429942 0.119328 0.486995 0.041 Uiso 1 1 calc R U . . .
H6C H -0.377144 0.067803 0.412897 0.041 Uiso 1 1 calc R U . . .
C7 C -0.10756(9) 0.20703(9) 0.40540(5) 0.02074(17) Uani 1 1 d . . . . .
H7A H -0.160926 0.121622 0.369021 0.031 Uiso 1 1 calc R U . . .
H7B H -0.016273 0.231372 0.399389 0.031 Uiso 1 1 calc R U . . .
H7C H -0.140855 0.266917 0.396414 0.031 Uiso 1 1 calc R U . . .
C42 C 0.20452(10) 0.48618(10) 0.49192(6) 0.02392(19) Uani 1 1 d . . . . .
H42 H 0.157937 0.469827 0.443616 0.029 Uiso 1 1 calc R U . . .
C43 C 0.17865(10) 0.11034(10) 0.52601(7) 0.0267(2) Uani 1 1 d . . . . .
H43 H 0.106915 0.060054 0.541814 0.032 Uiso 1 1 calc R U . . .
C44 C 0.17925(10) 0.11173(9) 0.45192(6) 0.0261(2) Uani 1 1 d . . . . .
H44 H 0.108297 0.063625 0.409643 0.031 Uiso 1 1 calc R U . . .
C45 C 0.30541(10) 0.19823(10) 0.45257(5) 0.02264(18) Uani 1 1 d . . . . .
H45 H 0.334344 0.218330 0.410679 0.027 Uiso 1 1 calc R U . . .
C46 C 0.38006(9) 0.24898(9) 0.52659(6) 0.02109(17) Uani 1 1 d . . . . .
H46 H 0.468500 0.309144 0.543049 0.025 Uiso 1 1 calc R U . . .
C47 C 0.30167(10) 0.19562(10) 0.57217(6) 0.02526(19) Uani 1 1 d . . . . .
H47 H 0.327393 0.214002 0.624515 0.030 Uiso 1 1 calc R U . . .
C48 C 0.15522(9) 0.50011(9) 0.55918(6) 0.02211(18) Uani 1 1 d . . . . .
H48 H 0.069250 0.494679 0.563665 0.027 Uiso 1 1 calc R U . . .
C49 C 0.25478(10) 0.52340(9) 0.61850(6) 0.02230(17) Uani 1 1 d . . . . .
H49 H 0.247754 0.535952 0.669553 0.027 Uiso 1 1 calc R U . . .
C50 C 0.36731(9) 0.52459(9) 0.58779(6) 0.02112(17) Uani 1 1 d . . . . .
H50 H 0.449407 0.538718 0.614899 0.025 Uiso 1 1 calc R U . . .
C51 C 0.33601(9) 0.50110(9) 0.50983(6) 0.02253(18) Uani 1 1 d . . . . .
H51 H 0.393280 0.496178 0.475466 0.027 Uiso 1 1 calc R U . . .
Ti2 Ti 0.48475(2) 0.36496(2) 0.82450(2) 0.01202(3) Uani 1 1 d . . . . .
N3 N 0.80586(7) 0.46966(7) 0.86264(4) 0.01331(12) Uani 1 1 d . . . . .
N4 N 0.74620(7) 0.45829(7) 0.75111(4) 0.01307(12) Uani 1 1 d . . . . .
C8 C 0.69666(8) 0.43967(7) 0.81182(5) 0.01288(13) Uani 1 1 d . . . . .
C9 C 0.80560(9) 0.47041(9) 0.93909(5) 0.01784(15) Uani 1 1 d . . . . .
H9A H 0.715214 0.441731 0.946720 0.027 Uiso 1 1 calc R U . . .
H9B H 0.856799 0.556506 0.975264 0.027 Uiso 1 1 calc R U . . .
H9C H 0.844593 0.413490 0.946787 0.027 Uiso 1 1 calc R U . . .
C10 C 1.05163(8) 0.53867(9) 0.87853(5) 0.02026(16) Uani 1 1 d . . . . .
H10A H 1.070728 0.610573 0.925511 0.030 Uiso 1 1 calc R U . . .
H10B H 1.118206 0.561753 0.848798 0.030 Uiso 1 1 calc R U . . .
H10C H 1.052619 0.466075 0.890388 0.030 Uiso 1 1 calc R U . . .
C11 C 0.92007(8) 0.50466(8) 0.83434(5) 0.01397(14) Uani 1 1 d . . . . .
C12 C 0.88201(8) 0.49871(8) 0.76371(5) 0.01391(14) Uani 1 1 d . . . . .
C13 C 0.96025(9) 0.53373(9) 0.70804(5) 0.01980(16) Uani 1 1 d . . . . .
H13A H 0.926958 0.462927 0.659414 0.030 Uiso 1 1 calc R U . . .
H13B H 1.052408 0.553069 0.726252 0.030 Uiso 1 1 calc R U . . .
H13C H 0.952903 0.608267 0.701790 0.030 Uiso 1 1 calc R U . . .
C14 C 0.66686(9) 0.43680(9) 0.68049(5) 0.01750(15) Uani 1 1 d . . . . .
H14A H 0.693648 0.515892 0.670723 0.026 Uiso 1 1 calc R U . . .
H14B H 0.574234 0.407808 0.683953 0.026 Uiso 1 1 calc R U . . .
H14C H 0.679227 0.372231 0.639191 0.026 Uiso 1 1 calc R U . . .
C15 C 0.53990(9) 0.58751(9) 0.86188(6) 0.02079(17) Uani 1 1 d . . . . .
H15 H 0.626210 0.645332 0.865304 0.025 Uiso 1 1 calc R U . . .
C16 C 0.49212(9) 0.54932(8) 0.92083(5) 0.01813(15) Uani 1 1 d . . . . .
H16 H 0.540192 0.576573 0.970593 0.022 Uiso 1 1 calc R U . . .
C17 C 0.35936(9) 0.46291(9) 0.89221(5) 0.01990(16) Uani 1 1 d . . . . .
H17 H 0.302431 0.422116 0.919555 0.024 Uiso 1 1 calc R U . . .
C18 C 0.32645(10) 0.44801(10) 0.81595(6) 0.02452(19) Uani 1 1 d . . . . .
H18 H 0.243620 0.395097 0.783001 0.029 Uiso 1 1 calc R U . . .
C19 C 0.43832(11) 0.52563(10) 0.79707(6) 0.0255(2) Uani 1 1 d . . . . .
H19 H 0.443888 0.534389 0.749454 0.031 Uiso 1 1 calc R U . . .
C20 C 0.53716(8) 0.18322(8) 0.80084(5) 0.01774(15) Uani 1 1 d . . . . .
H20 H 0.624555 0.189803 0.800853 0.021 Uiso 1 1 calc R U . . .
C21 C 0.44539(9) 0.16053(8) 0.73740(5) 0.01710(15) Uani 1 1 d . . . . .
H21 H 0.460164 0.149227 0.687624 0.021 Uiso 1 1 calc R U . . .
C22 C 0.32733(8) 0.15771(8) 0.76164(5) 0.01704(15) Uani 1 1 d . . . . .
H22 H 0.248912 0.144387 0.730977 0.020 Uiso 1 1 calc R U . . .
C23 C 0.34728(9) 0.17832(9) 0.83978(5) 0.01888(16) Uani 1 1 d . . . . .
H23 H 0.284261 0.180883 0.870590 0.023 Uiso 1 1 calc R U . . .
C24 C 0.47731(9) 0.19444(9) 0.86400(5) 0.01980(16) Uani 1 1 d . . . . .
H24 H 0.517041 0.210001 0.913800 0.024 Uiso 1 1 calc R U . . .
Ti3 Ti 0.87702(2) 0.98823(2) 0.84971(2) 0.01183(3) Uani 1 1 d . . . . .
N5 N 0.60296(7) 0.88981(6) 0.91104(4) 0.01253(12) Uani 1 1 d . . . . .
N6 N 0.55773(7) 0.89157(7) 0.80114(4) 0.01328(12) Uani 1 1 d . . . . .
C25 C 0.66075(8) 0.91374(7) 0.85372(4) 0.01258(13) Uani 1 1 d . . . . .
C26 C 0.67352(8) 0.89833(8) 0.98090(5) 0.01616(14) Uani 1 1 d . . . . .
H26A H 0.661448 0.960720 1.023727 0.024 Uiso 1 1 calc R U . . .
H26B H 0.767081 0.924521 0.979926 0.024 Uiso 1 1 calc R U . . .
H26C H 0.639601 0.815483 0.986134 0.024 Uiso 1 1 calc R U . . .
C27 C 0.38087(8) 0.81413(8) 0.94591(5) 0.01760(15) Uani 1 1 d . . . . .
H27A H 0.379723 0.734285 0.948178 0.026 Uiso 1 1 calc R U . . .
H27B H 0.291735 0.802519 0.926745 0.026 Uiso 1 1 calc R U . . .
H27C H 0.414005 0.879640 0.996569 0.026 Uiso 1 1 calc R U . . .
C28 C 0.46777(8) 0.85359(7) 0.89456(5) 0.01314(13) Uani 1 1 d . . . . .
C29 C 0.43915(8) 0.85616(8) 0.82490(5) 0.01356(13) Uani 1 1 d . . . . .
C30 C 0.31353(8) 0.83253(9) 0.77836(5) 0.01928(16) Uani 1 1 d . . . . .
H30A H 0.319475 0.910359 0.770805 0.029 Uiso 1 1 calc R U . . .
H30B H 0.241762 0.806048 0.804344 0.029 Uiso 1 1 calc R U . . .
H30C H 0.296631 0.765641 0.729281 0.029 Uiso 1 1 calc R U . . .
C31 C 0.56790(9) 0.89598(9) 0.72639(5) 0.01810(15) Uani 1 1 d . . . . .
H31A H 0.520924 0.810729 0.688335 0.027 Uiso 1 1 calc R U . . .
H31B H 0.660427 0.927753 0.722831 0.027 Uiso 1 1 calc R U . . .
H31C H 0.529217 0.952451 0.717576 0.027 Uiso 1 1 calc R U . . .
C32 C 0.89288(9) 0.79774(9) 0.84849(6) 0.01994(16) Uani 1 1 d . . . . .
H32 H 0.870510 0.766944 0.887940 0.024 Uiso 1 1 calc R U . . .
C33 C 1.01784(9) 0.88316(9) 0.84695(5) 0.01901(16) Uani 1 1 d . . . . .
H33 H 1.094360 0.920089 0.885513 0.023 Uiso 1 1 calc R U . . .
C34 C 1.00907(9) 0.90399(9) 0.77817(5) 0.01909(16) Uani 1 1 d . . . . .
H34 H 1.078654 0.957103 0.762466 0.023 Uiso 1 1 calc R U . . .
C35 C 0.87845(9) 0.83186(9) 0.73677(5) 0.02103(17) Uani 1 1 d . . . . .
H35 H 0.844656 0.827930 0.688495 0.025 Uiso 1 1 calc R U . . .
C36 C 0.80778(9) 0.76693(8) 0.78040(5) 0.02044(17) Uani 1 1 d . . . . .
H36 H 0.717553 0.711454 0.766278 0.025 Uiso 1 1 calc R U . . .
C37 C 0.89478(9) 1.18777(8) 0.84470(5) 0.01831(16) Uani 1 1 d . . . . .
H37 H 0.853037 1.192692 0.801310 0.022 Uiso 1 1 calc R U . . .
C38 C 0.84079(9) 1.17672(8) 0.90854(5) 0.01802(15) Uani 1 1 d . . . . .
H38 H 0.756201 1.173256 0.915324 0.022 Uiso 1 1 calc R U . . .
C39 C 0.93354(9) 1.17171(8) 0.96043(5) 0.01890(16) Uani 1 1 d . . . . .
H39 H 0.922387 1.164048 1.007892 0.023 Uiso 1 1 calc R U . . .
C40 C 1.04656(8) 1.18021(8) 0.92872(5) 0.01812(15) Uani 1 1 d . . . . .
H40 H 1.124598 1.179382 0.951360 0.022 Uiso 1 1 calc R U . . .
C41 C 1.02245(8) 1.19014(8) 0.85738(5) 0.01757(15) Uani 1 1 d . . . . .
H41 H 1.081588 1.197158 0.823901 0.021 Uiso 1 1 calc R U . . .

loop_
_atom_site_aniso_label
_atom_site_aniso_U_11
_atom_site_aniso_U_22
_atom_site_aniso_U_33
_atom_site_aniso_U_23
_atom_site_aniso_U_13
_atom_site_aniso_U_12
Ti1 0.00967(6) 0.01489(7) 0.01504(7) 0.00590(5) 0.00447(5) 0.00591(5)
N1 0.0119(3) 0.0161(3) 0.0152(3) 0.0053(2) 0.0043(2) 0.0054(2)
N2 0.0118(3) 0.0178(3) 0.0149(3) 0.0039(3) 0.0024(2) 0.0067(3)
C1 0.0119(3) 0.0153(3) 0.0148(3) 0.0047(3) 0.0036(3) 0.0063(3)
C2 0.0204(4) 0.0239(4) 0.0155(4) 0.0078(3) 0.0038(3) 0.0086(3)
C3 0.0207(4) 0.0214(4) 0.0306(5) 0.0089(4) 0.0160(4) 0.0078(3)
C4 0.0112(3) 0.0141(3) 0.0217(4) 0.0036(3) 0.0068(3) 0.0044(3)
C5 0.0105(3) 0.0155(4) 0.0210(4) 0.0012(3) 0.0029(3) 0.0053(3)
C6 0.0129(4) 0.0292(5) 0.0296(5) 0.0001(4) -0.0026(3) 0.0084(4)
C7 0.0211(4) 0.0265(4) 0.0146(4) 0.0063(3) 0.0025(3) 0.0108(3)
C42 0.0204(4) 0.0301(5) 0.0327(5) 0.0219(4) 0.0097(4) 0.0131(4)
C43 0.0222(4) 0.0210(4) 0.0449(6) 0.0172(4) 0.0117(4) 0.0123(4)
C44 0.0210(4) 0.0187(4) 0.0309(5) -0.0013(4) -0.0001(4) 0.0094(3)
C45 0.0224(4) 0.0274(5) 0.0201(4) 0.0044(3) 0.0075(3) 0.0154(4)
C46 0.0149(4) 0.0247(4) 0.0266(4) 0.0084(4) 0.0044(3) 0.0120(3)
C47 0.0258(5) 0.0324(5) 0.0290(5) 0.0176(4) 0.0070(4) 0.0184(4)
C48 0.0179(4) 0.0192(4) 0.0365(5) 0.0139(4) 0.0117(4) 0.0111(3)
C49 0.0220(4) 0.0170(4) 0.0252(4) 0.0039(3) 0.0083(3) 0.0073(3)
C50 0.0148(4) 0.0171(4) 0.0283(4) 0.0070(3) 0.0049(3) 0.0040(3)
C51 0.0177(4) 0.0256(4) 0.0321(5) 0.0186(4) 0.0124(4) 0.0092(3)
Ti2 0.00957(6) 0.01357(6) 0.01395(6) 0.00485(5) 0.00437(5) 0.00554(5)
N3 0.0109(3) 0.0147(3) 0.0136(3) 0.0040(2) 0.0025(2) 0.0053(2)
N4 0.0103(3) 0.0151(3) 0.0137(3) 0.0048(2) 0.0031(2) 0.0053(2)
C8 0.0114(3) 0.0130(3) 0.0138(3) 0.0038(3) 0.0030(3) 0.0053(3)
C9 0.0195(4) 0.0201(4) 0.0132(3) 0.0053(3) 0.0028(3) 0.0079(3)
C10 0.0118(3) 0.0212(4) 0.0231(4) 0.0032(3) -0.0003(3) 0.0063(3)
C11 0.0101(3) 0.0132(3) 0.0170(3) 0.0031(3) 0.0026(3) 0.0050(3)
C12 0.0106(3) 0.0138(3) 0.0167(3) 0.0043(3) 0.0048(3) 0.0049(3)
C13 0.0169(4) 0.0222(4) 0.0222(4) 0.0093(3) 0.0101(3) 0.0078(3)
C14 0.0164(4) 0.0214(4) 0.0143(3) 0.0061(3) 0.0013(3) 0.0078(3)
C15 0.0224(4) 0.0160(4) 0.0290(5) 0.0101(3) 0.0119(4) 0.0104(3)
C16 0.0196(4) 0.0166(4) 0.0172(4) 0.0035(3) 0.0043(3) 0.0084(3)
C17 0.0173(4) 0.0198(4) 0.0231(4) 0.0048(3) 0.0096(3) 0.0096(3)
C18 0.0194(4) 0.0296(5) 0.0243(4) 0.0026(4) -0.0006(3) 0.0167(4)
C19 0.0383(5) 0.0318(5) 0.0214(4) 0.0142(4) 0.0104(4) 0.0259(5)
C20 0.0139(3) 0.0168(4) 0.0262(4) 0.0098(3) 0.0059(3) 0.0082(3)
C21 0.0176(4) 0.0146(3) 0.0187(4) 0.0046(3) 0.0053(3) 0.0070(3)
C22 0.0127(3) 0.0156(4) 0.0212(4) 0.0071(3) 0.0029(3) 0.0038(3)
C23 0.0152(4) 0.0213(4) 0.0244(4) 0.0130(3) 0.0090(3) 0.0070(3)
C24 0.0185(4) 0.0236(4) 0.0220(4) 0.0139(3) 0.0046(3) 0.0086(3)
Ti3 0.00897(6) 0.01243(6) 0.01451(7) 0.00472(5) 0.00385(5) 0.00468(5)
N5 0.0094(3) 0.0141(3) 0.0141(3) 0.0053(2) 0.0026(2) 0.0046(2)
N6 0.0112(3) 0.0152(3) 0.0135(3) 0.0047(2) 0.0027(2) 0.0059(2)
C25 0.0109(3) 0.0127(3) 0.0144(3) 0.0045(3) 0.0030(3) 0.0053(3)
C26 0.0149(3) 0.0183(4) 0.0155(3) 0.0073(3) 0.0013(3) 0.0063(3)
C27 0.0136(3) 0.0190(4) 0.0218(4) 0.0089(3) 0.0083(3) 0.0062(3)
C28 0.0093(3) 0.0128(3) 0.0166(3) 0.0041(3) 0.0033(3) 0.0046(3)
C29 0.0097(3) 0.0132(3) 0.0167(3) 0.0035(3) 0.0025(3) 0.0052(3)
C30 0.0124(3) 0.0212(4) 0.0218(4) 0.0049(3) -0.0007(3) 0.0074(3)
C31 0.0189(4) 0.0225(4) 0.0144(3) 0.0072(3) 0.0044(3) 0.0093(3)
C32 0.0213(4) 0.0178(4) 0.0262(4) 0.0102(3) 0.0090(3) 0.0112(3)
C33 0.0150(4) 0.0216(4) 0.0220(4) 0.0060(3) 0.0031(3) 0.0109(3)
C34 0.0161(4) 0.0203(4) 0.0219(4) 0.0062(3) 0.0093(3) 0.0088(3)
C35 0.0215(4) 0.0245(4) 0.0159(4) 0.0025(3) 0.0040(3) 0.0119(3)
C36 0.0158(4) 0.0145(4) 0.0265(4) 0.0017(3) 0.0048(3) 0.0058(3)
C37 0.0164(4) 0.0187(4) 0.0250(4) 0.0124(3) 0.0068(3) 0.0085(3)
C38 0.0163(4) 0.0146(3) 0.0254(4) 0.0071(3) 0.0090(3) 0.0079(3)
C39 0.0208(4) 0.0159(4) 0.0168(4) 0.0032(3) 0.0051(3) 0.0059(3)
C40 0.0136(3) 0.0164(4) 0.0208(4) 0.0050(3) 0.0010(3) 0.0041(3)
C41 0.0142(3) 0.0164(4) 0.0240(4) 0.0100(3) 0.0075(3) 0.0052(3)

loop_
_atom_type_symbol
_atom_type_description
_atom_type_scat_dispersion_real
_atom_type_scat_dispersion_imag
_atom_type_scat_source
C C 0.0033 0.0016 'International Tables Vol C Tables 4.2.6.8 and 6.1.1.4'
H H 0.0000 0.0000 'International Tables Vol C Tables 4.2.6.8 and 6.1.1.4'
N N 0.0061 0.0033 'International Tables Vol C Tables 4.2.6.8 and 6.1.1.4'
Ti Ti 0.2776 0.4457 'International Tables Vol C Tables 4.2.6.8 and 6.1.1.4'

loop_
_geom_angle_atom_site_label_1
_geom_angle_atom_site_label_2
_geom_angle_atom_site_label_3
_geom_angle
_geom_angle_site_symmetry_1
_geom_angle_site_symmetry_3
_geom_angle_publ_flag
C1 Ti1 C42 96.41(3) . . ?
C1 Ti1 C43 80.30(3) . . ?
C1 Ti1 C44 88.84(3) . . ?
C1 Ti1 C45 123.34(3) . . ?
C1 Ti1 C46 137.37(3) . . ?
C1 Ti1 C47 106.78(3) . . ?
C1 Ti1 C48 76.97(3) . . ?
C1 Ti1 C49 95.02(3) . . ?
C1 Ti1 C50 129.64(3) . . ?
C1 Ti1 C51 130.64(3) . . ?
C42 Ti1 C48 34.34(3) . . ?
C43 Ti1 C42 161.50(4) . . ?
C43 Ti1 C48 155.16(3) . . ?
C44 Ti1 C42 127.69(4) . . ?
C44 Ti1 C43 34.68(4) . . ?
C44 Ti1 C47 57.74(4) . . ?
C44 Ti1 C48 152.54(4) . . ?
C44 Ti1 C49 173.14(4) . . ?
C45 Ti1 C42 111.66(4) . . ?
C45 Ti1 C43 57.68(4) . . ?
C45 Ti1 C44 35.05(4) . . ?
C45 Ti1 C46 34.87(3) . . ?
C45 Ti1 C47 57.94(4) . . ?
C45 Ti1 C48 145.77(4) . . ?
C45 Ti1 C49 141.64(4) . . ?
C45 Ti1 C50 106.82(4) . . ?
C45 Ti1 C51 91.75(4) . . ?
C46 Ti1 C42 124.36(3) . . ?
C46 Ti1 C43 57.11(3) . . ?
C46 Ti1 C44 57.83(3) . . ?
C46 Ti1 C47 34.60(3) . . ?
C46 Ti1 C48 144.13(3) . . ?
C46 Ti1 C49 116.04(4) . . ?
C47 Ti1 C42 156.56(4) . . ?
C47 Ti1 C43 34.20(4) . . ?
C47 Ti1 C48 148.89(4) . . ?
C49 Ti1 C42 57.58(4) . . ?
C49 Ti1 C43 140.59(4) . . ?
C49 Ti1 C47 115.57(4) . . ?
C49 Ti1 C48 34.31(4) . . ?
C50 Ti1 C42 57.83(4) . . ?
C50 Ti1 C43 137.12(4) . . ?
C50 Ti1 C44 141.52(4) . . ?
C50 Ti1 C46 87.03(4) . . ?
C50 Ti1 C47 102.92(4) . . ?
C50 Ti1 C48 57.37(3) . . ?
C50 Ti1 C49 34.91(3) . . ?
C50 Ti1 C51 35.04(4) . . ?
C51 Ti1 C42 34.74(3) . . ?
C51 Ti1 C43 147.34(3) . . ?
C51 Ti1 C44 122.95(4) . . ?
C51 Ti1 C46 91.58(4) . . ?
C51 Ti1 C47 121.82(4) . . ?
C51 Ti1 C48 57.39(3) . . ?
C51 Ti1 C49 58.03(4) . . ?
C1 N1 C2 123.81(7) . . ?
C1 N1 C4 112.46(7) . . ?
C4 N1 C2 123.73(7) . . ?
C1 N2 C5 112.57(7) . . ?
C1 N2 C7 124.14(7) . . ?
C5 N2 C7 123.21(7) . . ?
N1 C1 Ti1 128.75(6) . . ?
N2 C1 Ti1 128.30(6) . . ?
N2 C1 N1 102.73(7) . . ?
N1 C2 H2A 109.5 . . ?
N1 C2 H2B 109.5 . . ?
N1 C2 H2C 109.5 . . ?
H2A C2 H2B 109.5 . . ?
H2A C2 H2C 109.5 . . ?
H2B C2 H2C 109.5 . . ?
H3A C3 H3B 109.5 . . ?
H3A C3 H3C 109.5 . . ?
H3B C3 H3C 109.5 . . ?
C4 C3 H3A 109.5 . . ?
C4 C3 H3B 109.5 . . ?
C4 C3 H3C 109.5 . . ?
N1 C4 C3 122.74(8) . . ?
C5 C4 N1 106.21(7) . . ?
C5 C4 C3 130.97(8) . . ?
N2 C5 C6 122.29(8) . . ?
C4 C5 N2 106.02(7) . . ?
C4 C5 C6 131.69(8) . . ?
C5 C6 H6A 109.5 . . ?
C5 C6 H6B 109.5 . . ?
C5 C6 H6C 109.5 . . ?
H6A C6 H6B 109.5 . . ?
H6A C6 H6C 109.5 . . ?
H6B C6 H6C 109.5 . . ?
N2 C7 H7A 109.5 . . ?
N2 C7 H7B 109.5 . . ?
N2 C7 H7C 109.5 . . ?
H7A C7 H7B 109.5 . . ?
H7A C7 H7C 109.5 . . ?
H7B C7 H7C 109.5 . . ?
Ti1 C42 H42 121.2 . . ?
C48 C42 Ti1 73.29(5) . . ?
C48 C42 H42 126.3 . . ?
C48 C42 C51 107.46(9) . . ?
C51 C42 Ti1 71.06(5) . . ?
C51 C42 H42 126.3 . . ?
Ti1 C43 H43 121.7 . . ?
C44 C43 Ti1 71.65(5) . . ?
C44 C43 H43 125.6 . . ?
C47 C43 Ti1 72.66(6) . . ?
C47 C43 H43 125.6 . . ?
C47 C43 C44 108.72(9) . . ?
Ti1 C44 H44 120.1 . . ?
C43 C44 Ti1 73.68(6) . . ?
C43 C44 H44 126.3 . . ?
C43 C44 C45 107.38(9) . . ?
C45 C44 Ti1 71.79(5) . . ?
C45 C44 H44 126.3 . . ?
Ti1 C45 H45 119.5 . . ?
C44 C45 Ti1 73.16(5) . . ?
C44 C45 H45 126.2 . . ?
C46 C45 Ti1 73.02(5) . . ?
C46 C45 C44 107.68(9) . . ?
C46 C45 H45 126.2 . . ?
Ti1 C46 H46 120.3 . . ?
C45 C46 Ti1 72.12(5) . . ?
C45 C46 H46 125.6 . . ?
C45 C46 C47 108.71(9) . . ?
C47 C46 Ti1 73.72(5) . . ?
C47 C46 H46 125.6 . . ?
Ti1 C47 H47 120.7 . . ?
C43 C47 Ti1 73.14(5) . . ?
C43 C47 C46 107.51(9) . . ?
C43 C47 H47 126.2 . . ?
C46 C47 Ti1 71.68(5) . . ?
C46 C47 H47 126.2 . . ?
Ti1 C48 H48 121.7 . . ?
C42 C48 Ti1 72.37(5) . . ?
C42 C48 H48 125.6 . . ?
C49 C48 Ti1 72.02(5) . . ?
C49 C48 C42 108.81(8) . . ?
C49 C48 H48 125.6 . . ?
Ti1 C49 H49 120.6 . . ?
C48 C49 Ti1 73.66(5) . . ?
C48 C49 H49 126.3 . . ?
C48 C49 C50 107.39(9) . . ?
C50 C49 Ti1 71.29(5) . . ?
C50 C49 H49 126.3 . . ?
Ti1 C50 H50 119.6 . . ?
C49 C50 Ti1 73.80(5) . . ?
C49 C50 H50 125.9 . . ?
C51 C50 Ti1 72.53(5) . . ?
C51 C50 C49 108.18(8) . . ?
C51 C50 H50 125.9 . . ?
Ti1 C51 H51 119.3 . . ?
C42 C51 Ti1 74.20(5) . . ?
C42 C51 H51 125.9 . . ?
C50 C51 Ti1 72.44(5) . . ?
C50 C51 C42 108.16(8) . . ?
C50 C51 H51 125.9 . . ?
C8 Ti2 C15 77.95(3) . . ?
C8 Ti2 C16 98.51(3) . . ?
C8 Ti2 C17 132.58(3) . . ?
C8 Ti2 C18 129.48(4) . . ?
C8 Ti2 C19 94.73(4) . . ?
C8 Ti2 C20 77.05(3) . . ?
C8 Ti2 C21 90.95(3) . . ?
C8 Ti2 C22 125.91(3) . . ?
C8 Ti2 C23 133.15(3) . . ?
C8 Ti2 C24 100.24(3) . . ?
C15 Ti2 C20 153.54(3) . . ?
C16 Ti2 C15 34.40(3) . . ?
C16 Ti2 C19 57.57(3) . . ?
C16 Ti2 C20 143.91(3) . . ?
C16 Ti2 C24 115.67(3) . . ?
C17 Ti2 C15 57.46(3) . . ?
C17 Ti2 C16 34.85(3) . . ?
C17 Ti2 C19 57.88(3) . . ?
C17 Ti2 C20 141.64(3) . . ?
C17 Ti2 C21 136.35(3) . . ?
C17 Ti2 C23 86.74(3) . . ?
C17 Ti2 C24 108.09(3) . . ?
C18 Ti2 C15 57.46(4) . . ?
C18 Ti2 C16 57.92(3) . . ?
C18 Ti2 C17 34.97(3) . . ?
C18 Ti2 C19 34.83(4) . . ?
C18 Ti2 C20 148.81(4) . . ?
C18 Ti2 C21 118.78(3) . . ?
C18 Ti2 C23 97.21(4) . . ?
C18 Ti2 C24 129.89(4) . . ?
C19 Ti2 C15 34.34(4) . . ?
C19 Ti2 C20 157.35(3) . . ?
C19 Ti2 C24 164.52(4) . . ?
C21 Ti2 C15 154.57(3) . . ?
C21 Ti2 C16 169.46(3) . . ?
C21 Ti2 C19 126.56(3) . . ?
C21 Ti2 C20 34.47(3) . . ?
C21 Ti2 C24 57.54(3) . . ?
C22 Ti2 C15 148.03(3) . . ?
C22 Ti2 C16 135.41(3) . . ?
C22 Ti2 C17 101.42(3) . . ?
C22 Ti2 C18 91.21(4) . . ?
C22 Ti2 C19 115.42(4) . . ?
C22 Ti2 C20 57.62(3) . . ?
C22 Ti2 C21 34.97(3) . . ?
C22 Ti2 C23 35.10(3) . . ?
C22 Ti2 C24 57.97(3) . . ?
C23 Ti2 C15 143.76(3) . . ?
C23 Ti2 C16 111.70(3) . . ?
C23 Ti2 C19 131.49(4) . . ?
C23 Ti2 C20 57.30(3) . . ?
C23 Ti2 C21 57.93(3) . . ?
C23 Ti2 C24 34.68(3) . . ?
C24 Ti2 C15 146.53(3) . . ?
C24 Ti2 C20 34.22(3) . . ?
C8 N3 C9 124.28(7) . . ?
C8 N3 C11 112.49(7) . . ?
C11 N3 C9 123.18(7) . . ?
C8 N4 C12 112.44(7) . . ?
C8 N4 C14 124.18(7) . . ?
C12 N4 C14 123.37(7) . . ?
N3 C8 Ti2 127.66(6) . . ?
N3 C8 N4 102.80(7) . . ?
N4 C8 Ti2 129.44(6) . . ?
N3 C9 H9A 109.5 . . ?
N3 C9 H9B 109.5 . . ?
N3 C9 H9C 109.5 . . ?
H9A C9 H9B 109.5 . . ?
H9A C9 H9C 109.5 . . ?
H9B C9 H9C 109.5 . . ?
H10A C10 H10B 109.5 . . ?
H10A C10 H10C 109.5 . . ?
H10B C10 H10C 109.5 . . ?
C11 C10 H10A 109.5 . . ?
C11 C10 H10B 109.5 . . ?
C11 C10 H10C 109.5 . . ?
N3 C11 C10 122.63(8) . . ?
C12 C11 N3 106.01(7) . . ?
C12 C11 C10 131.36(8) . . ?
N4 C12 C13 122.76(8) . . ?
C11 C12 N4 106.25(7) . . ?
C11 C12 C13 130.88(8) . . ?
C12 C13 H13A 109.5 . . ?
C12 C13 H13B 109.5 . . ?
C12 C13 H13C 109.5 . . ?
H13A C13 H13B 109.5 . . ?
H13A C13 H13C 109.5 . . ?
H13B C13 H13C 109.5 . . ?
N4 C14 H14A 109.5 . . ?
N4 C14 H14B 109.5 . . ?
N4 C14 H14C 109.5 . . ?
H14A C14 H14B 109.5 . . ?
H14A C14 H14C 109.5 . . ?
H14B C14 H14C 109.5 . . ?
Ti2 C15 H15 121.4 . . ?
C16 C15 Ti2 72.26(5) . . ?
C16 C15 H15 125.6 . . ?
C19 C15 Ti2 72.40(5) . . ?
C19 C15 H15 125.6 . . ?
C19 C15 C16 108.72(9) . . ?
Ti2 C16 H16 120.8 . . ?
C15 C16 Ti2 73.34(5) . . ?
C15 C16 H16 126.2 . . ?
C15 C16 C17 107.51(8) . . ?
C17 C16 Ti2 71.45(5) . . ?
C17 C16 H16 126.2 . . ?
Ti2 C17 H17 119.8 . . ?
C16 C17 Ti2 73.70(5) . . ?
C16 C17 H17 126.0 . . ?
C18 C17 Ti2 72.40(5) . . ?
C18 C17 C16 108.08(8) . . ?
C18 C17 H17 126.0 . . ?
Ti2 C18 H18 119.4 . . ?
C17 C18 Ti2 72.63(5) . . ?
C17 C18 H18 125.9 . . ?
C17 C18 C19 108.18(9) . . ?
C19 C18 Ti2 73.94(5) . . ?
C19 C18 H18 125.9 . . ?
Ti2 C19 H19 121.0 . . ?
C15 C19 Ti2 73.26(5) . . ?
C15 C19 C18 107.51(8) . . ?
C15 C19 H19 126.2 . . ?
C18 C19 Ti2 71.23(5) . . ?
C18 C19 H19 126.2 . . ?
Ti2 C20 H20 121.6 . . ?
C21 C20 Ti2 71.86(5) . . ?
C21 C20 H20 125.7 . . ?
C24 C20 Ti2 72.60(5) . . ?
C24 C20 H20 125.7 . . ?
C24 C20 C21 108.68(8) . . ?
Ti2 C21 H21 120.6 . . ?
C20 C21 Ti2 73.67(5) . . ?
C20 C21 H21 126.2 . . ?
C20 C21 C22 107.61(8) . . ?
C22 C21 Ti2 71.32(5) . . ?
C22 C21 H21 126.2 . . ?
Ti2 C22 H22 119.2 . . ?
C21 C22 Ti2 73.72(5) . . ?
C21 C22 H22 126.1 . . ?
C23 C22 Ti2 72.88(5) . . ?
C23 C22 C21 107.82(8) . . ?
C23 C22 H22 126.1 . . ?
Ti2 C23 H23 119.9 . . ?
C22 C23 Ti2 72.02(5) . . ?
C22 C23 H23 125.9 . . ?
C24 C23 Ti2 74.05(5) . . ?
C24 C23 C22 108.26(8) . . ?
C24 C23 H23 125.9 . . ?
Ti2 C24 H24 121.1 . . ?
C20 C24 Ti2 73.18(5) . . ?
C20 C24 C23 107.64(8) . . ?
C20 C24 H24 126.2 . . ?
C23 C24 Ti2 71.27(5) . . ?
C23 C24 H24 126.2 . . ?
C25 Ti3 C32 92.57(3) . . ?
C25 Ti3 C33 127.47(3) . . ?
C25 Ti3 C34 134.34(3) . . ?
C25 Ti3 C35 101.18(3) . . ?
C25 Ti3 C36 78.44(3) . . ?
C25 Ti3 C37 96.48(3) . . ?
C25 Ti3 C38 76.24(3) . . ?
C25 Ti3 C39 93.67(3) . . ?
C25 Ti3 C40 128.40(3) . . ?
C25 Ti3 C41 130.49(3) . . ?
C32 Ti3 C35 57.68(3) . . ?
C32 Ti3 C36 34.49(3) . . ?
C32 Ti3 C37 170.64(3) . . ?
C32 Ti3 C38 152.36(3) . . ?
C32 Ti3 C39 124.31(3) . . ?
C33 Ti3 C32 34.90(3) . . ?
C33 Ti3 C34 34.95(3) . . ?
C33 Ti3 C35 57.84(3) . . ?
C33 Ti3 C36 57.46(3) . . ?
C33 Ti3 C37 136.01(3) . . ?
C33 Ti3 C38 146.95(3) . . ?
C33 Ti3 C39 114.06(3) . . ?
C33 Ti3 C40 90.48(3) . . ?
C33 Ti3 C41 101.86(3) . . ?
C34 Ti3 C32 57.95(3) . . ?
C34 Ti3 C35 34.70(3) . . ?
C34 Ti3 C36 57.34(3) . . ?
C34 Ti3 C37 113.34(3) . . ?
C34 Ti3 C38 144.95(3) . . ?
C34 Ti3 C39 131.21(3) . . ?
C35 Ti3 C36 34.34(3) . . ?
C35 Ti3 C37 117.82(3) . . ?
C35 Ti3 C38 148.71(3) . . ?
C36 Ti3 C37 146.05(3) . . ?
C36 Ti3 C38 153.98(3) . . ?
C37 Ti3 C38 34.35(3) . . ?
C39 Ti3 C35 165.00(3) . . ?
C39 Ti3 C36 155.21(3) . . ?
C39 Ti3 C37 57.56(3) . . ?
C39 Ti3 C38 34.31(3) . . ?
C40 Ti3 C32 117.49(3) . . ?
C40 Ti3 C34 97.10(3) . . ?
C40 Ti3 C35 130.08(3) . . ?
C40 Ti3 C36 147.95(3) . . ?
C40 Ti3 C37 57.90(3) . . ?
C40 Ti3 C38 57.45(3) . . ?
C40 Ti3 C39 34.93(3) . . ?
C40 Ti3 C41 35.07(3) . . ?
C41 Ti3 C32 136.65(3) . . ?
C41 Ti3 C34 87.79(3) . . ?
C41 Ti3 C35 109.42(3) . . ?
C41 Ti3 C36 143.01(3) . . ?
C41 Ti3 C37 34.72(3) . . ?
C41 Ti3 C38 57.37(3) . . ?
C41 Ti3 C39 57.98(3) . . ?
C25 N5 C26 124.02(7) . . ?
C25 N5 C28 112.32(7) . . ?
C28 N5 C26 123.65(7) . . ?
C25 N6 C29 112.58(7) . . ?
C25 N6 C31 124.06(7) . . ?
C29 N6 C31 123.24(7) . . ?
N5 C25 Ti3 128.97(6) . . ?
N6 C25 Ti3 127.96(6) . . ?
N6 C25 N5 102.90(7) . . ?
N5 C26 H26A 109.5 . . ?
N5 C26 H26B 109.5 . . ?
N5 C26 H26C 109.5 . . ?
H26A C26 H26B 109.5 . . ?
H26A C26 H26C 109.5 . . ?
H26B C26 H26C 109.5 . . ?
H27A C27 H27B 109.5 . . ?
H27A C27 H27C 109.5 . . ?
H27B C27 H27C 109.5 . . ?
C28 C27 H27A 109.5 . . ?
C28 C27 H27B 109.5 . . ?
C28 C27 H27C 109.5 . . ?
N5 C28 C27 122.77(7) . . ?
C29 C28 N5 106.18(7) . . ?
C29 C28 C27 130.95(8) . . ?
N6 C29 C30 122.37(7) . . ?
C28 C29 N6 106.01(7) . . ?
C28 C29 C30 131.60(8) . . ?
C29 C30 H30A 109.5 . . ?
C29 C30 H30B 109.5 . . ?
C29 C30 H30C 109.5 . . ?
H30A C30 H30B 109.5 . . ?
H30A C30 H30C 109.5 . . ?
H30B C30 H30C 109.5 . . ?
N6 C31 H31A 109.5 . . ?
N6 C31 H31B 109.5 . . ?
N6 C31 H31C 109.5 . . ?
H31A C31 H31B 109.5 . . ?
H31A C31 H31C 109.5 . . ?
H31B C31 H31C 109.5 . . ?
Ti3 C32 H32 120.7 . . ?
C33 C32 Ti3 71.47(5) . . ?
C33 C32 H32 126.4 . . ?
C36 C32 Ti3 73.27(5) . . ?
C36 C32 H32 126.4 . . ?
C36 C32 C33 107.21(8) . . ?
Ti3 C33 H33 119.4 . . ?
C32 C33 Ti3 73.63(5) . . ?
C32 C33 H33 125.9 . . ?
C34 C33 Ti3 72.96(5) . . ?
C34 C33 C32 108.28(8) . . ?
C34 C33 H33 125.9 . . ?
Ti3 C34 H34 120.0 . . ?
C33 C34 Ti3 72.08(5) . . ?
C33 C34 H34 125.9 . . ?
C33 C34 C35 108.11(8) . . ?
C35 C34 Ti3 73.78(5) . . ?
C35 C34 H34 125.9 . . ?
Ti3 C35 H35 121.1 . . ?
C34 C35 Ti3 71.52(5) . . ?
C34 C35 H35 126.3 . . ?
C36 C35 Ti3 72.85(5) . . ?
C36 C35 C34 107.41(8) . . ?
C36 C35 H35 126.3 . . ?
Ti3 C36 H36 121.1 . . ?
C32 C36 Ti3 72.24(5) . . ?
C32 C36 H36 125.5 . . ?
C35 C36 Ti3 72.81(5) . . ?
C35 C36 C32 109.00(8) . . ?
C35 C36 H36 125.5 . . ?
Ti3 C37 H37 121.0 . . ?
C38 C37 Ti3 73.31(5) . . ?
C38 C37 H37 126.2 . . ?
C38 C37 C41 107.54(8) . . ?
C41 C37 Ti3 71.24(5) . . ?
C41 C37 H37 126.2 . . ?
Ti3 C38 H38 121.7 . . ?
C37 C38 Ti3 72.35(5) . . ?
C37 C38 H38 125.6 . . ?
C39 C38 Ti3 71.98(5) . . ?
C39 C38 C37 108.73(8) . . ?
C39 C38 H38 125.6 . . ?
Ti3 C39 H39 120.6 . . ?
C38 C39 Ti3 73.71(5) . . ?
C38 C39 H39 126.2 . . ?
C38 C39 C40 107.56(8) . . ?
C40 C39 Ti3 71.27(5) . . ?
C40 C39 H39 126.2 . . ?
Ti3 C40 H40 119.4 . . ?
C39 C40 Ti3 73.80(5) . . ?
C39 C40 H40 126.0 . . ?
C41 C40 Ti3 72.72(5) . . ?
C41 C40 C39 108.04(8) . . ?
C41 C40 H40 126.0 . . ?
Ti3 C41 H41 119.6 . . ?
C37 C41 Ti3 74.04(5) . . ?
C37 C41 C40 108.14(8) . . ?
C37 C41 H41 125.9 . . ?
C40 C41 Ti3 72.21(5) . . ?
C40 C41 H41 125.9 . . ?

loop_
_geom_bond_atom_site_label_1
_geom_bond_atom_site_label_2
_geom_bond_distance
_geom_bond_site_symmetry_2
_geom_bond_publ_flag
Ti1 C1 2.2712(9) . ?
Ti1 C42 2.3917(10) . ?
Ti1 C43 2.3915(10) . ?
Ti1 C44 2.3653(10) . ?
Ti1 C45 2.3475(9) . ?
Ti1 C46 2.3591(9) . ?
Ti1 C47 2.3853(9) . ?
Ti1 C48 2.4036(9) . ?
Ti1 C49 2.3825(10) . ?
Ti1 C50 2.3499(10) . ?
Ti1 C51 2.3510(9) . ?
N1 C1 1.3624(10) . ?
N1 C2 1.4520(11) . ?
N1 C4 1.3908(11) . ?
N2 C1 1.3603(10) . ?
N2 C5 1.3923(11) . ?
N2 C7 1.4552(11) . ?
C2 H2A 0.9800 . ?
C2 H2B 0.9800 . ?
C2 H2C 0.9800 . ?
C3 H3A 0.9800 . ?
C3 H3B 0.9800 . ?
C3 H3C 0.9800 . ?
C3 C4 1.4888(12) . ?
C4 C5 1.3543(13) . ?
C5 C6 1.4897(13) . ?
C6 H6A 0.9800 . ?
C6 H6B 0.9800 . ?
C6 H6C 0.9800 . ?
C7 H7A 0.9800 . ?
C7 H7B 0.9800 . ?
C7 H7C 0.9800 . ?
C42 H42 0.9500 . ?
C42 C48 1.4156(14) . ?
C42 C51 1.4163(13) . ?
C43 H43 0.9500 . ?
C43 C44 1.4178(16) . ?
C43 C47 1.4047(15) . ?
C44 H44 0.9500 . ?
C44 C45 1.4193(15) . ?
C45 H45 0.9500 . ?
C45 C46 1.4101(13) . ?
C46 H46 0.9500 . ?
C46 C47 1.4111(14) . ?
C47 H47 0.9500 . ?
C48 H48 0.9500 . ?
C48 C49 1.4120(14) . ?
C49 H49 0.9500 . ?
C49 C50 1.4198(13) . ?
C50 H50 0.9500 . ?
C50 C51 1.4150(14) . ?
C51 H51 0.9500 . ?
Ti2 C8 2.2702(8) . ?
Ti2 C15 2.3944(9) . ?
Ti2 C16 2.3804(9) . ?
Ti2 C17 2.3513(9) . ?
Ti2 C18 2.3482(9) . ?
Ti2 C19 2.3833(10) . ?
Ti2 C20 2.4005(9) . ?
Ti2 C21 2.3771(9) . ?
Ti2 C22 2.3459(9) . ?
Ti2 C23 2.3571(9) . ?
Ti2 C24 2.3930(9) . ?
N3 C8 1.3616(10) . ?
N3 C9 1.4545(11) . ?
N3 C11 1.3954(10) . ?
N4 C8 1.3632(10) . ?
N4 C12 1.3925(10) . ?
N4 C14 1.4537(11) . ?
C9 H9A 0.9800 . ?
C9 H9B 0.9800 . ?
C9 H9C 0.9800 . ?
C10 H10A 0.9800 . ?
C10 H10B 0.9800 . ?
C10 H10C 0.9800 . ?
C10 C11 1.4874(12) . ?
C11 C12 1.3549(12) . ?
C12 C13 1.4878(12) . ?
C13 H13A 0.9800 . ?
C13 H13B 0.9800 . ?
C13 H13C 0.9800 . ?
C14 H14A 0.9800 . ?
C14 H14B 0.9800 . ?
C14 H14C 0.9800 . ?
C15 H15 0.9500 . ?
C15 C16 1.4120(13) . ?
C15 C19 1.4103(15) . ?
C16 H16 0.9500 . ?
C16 C17 1.4170(13) . ?
C17 H17 0.9500 . ?
C17 C18 1.4120(14) . ?
C18 H18 0.9500 . ?
C18 C19 1.4166(16) . ?
C19 H19 0.9500 . ?
C20 H20 0.9500 . ?
C20 C21 1.4158(12) . ?
C20 C24 1.4102(13) . ?
C21 H21 0.9500 . ?
C21 C22 1.4193(12) . ?
C22 H22 0.9500 . ?
C22 C23 1.4180(13) . ?
C23 H23 0.9500 . ?
C23 C24 1.4162(13) . ?
C24 H24 0.9500 . ?
Ti3 C25 2.2704(8) . ?
Ti3 C32 2.3767(9) . ?
Ti3 C33 2.3487(9) . ?
Ti3 C34 2.3601(9) . ?
Ti3 C35 2.3894(9) . ?
Ti3 C36 2.3899(9) . ?
Ti3 C37 2.3931(9) . ?
Ti3 C38 2.4054(9) . ?
Ti3 C39 2.3832(9) . ?
Ti3 C40 2.3503(9) . ?
Ti3 C41 2.3568(9) . ?
N5 C25 1.3625(10) . ?
N5 C26 1.4539(10) . ?
N5 C28 1.3933(10) . ?
N6 C25 1.3596(10) . ?
N6 C29 1.3923(10) . ?
N6 C31 1.4532(11) . ?
C26 H26A 0.9800 . ?
C26 H26B 0.9800 . ?
C26 H26C 0.9800 . ?
C27 H27A 0.9800 . ?
C27 H27B 0.9800 . ?
C27 H27C 0.9800 . ?
C27 C28 1.4900(11) . ?
C28 C29 1.3565(11) . ?
C29 C30 1.4886(12) . ?
C30 H30A 0.9800 . ?
C30 H30B 0.9800 . ?
C30 H30C 0.9800 . ?
C31 H31A 0.9800 . ?
C31 H31B 0.9800 . ?
C31 H31C 0.9800 . ?
C32 H32 0.9500 . ?
C32 C33 1.4172(13) . ?
C32 C36 1.4131(14) . ?
C33 H33 0.9500 . ?
C33 C34 1.4142(13) . ?
C34 H34 0.9500 . ?
C34 C35 1.4166(13) . ?
C35 H35 0.9500 . ?
C35 C36 1.4109(14) . ?
C36 H36 0.9500 . ?
C37 H37 0.9500 . ?
C37 C38 1.4168(12) . ?
C37 C41 1.4177(12) . ?
C38 H38 0.9500 . ?
C38 C39 1.4125(13) . ?
C39 H39 0.9500 . ?
C39 C40 1.4211(12) . ?
C40 H40 0.9500 . ?
C40 C41 1.4181(13) . ?
C41 H41 0.9500 . ?

loop_
_geom_torsion_atom_site_label_1
_geom_torsion_atom_site_label_2
_geom_torsion_atom_site_label_3
_geom_torsion_atom_site_label_4
_geom_torsion
_geom_torsion_site_symmetry_1
_geom_torsion_site_symmetry_2
_geom_torsion_site_symmetry_3
_geom_torsion_site_symmetry_4
_geom_torsion_publ_flag
Ti1 C42 C48 C49 63.24(7) . . . . ?
Ti1 C42 C51 C50 -64.99(7) . . . . ?
Ti1 C43 C44 C45 64.35(7) . . . . ?
Ti1 C43 C47 C46 -63.90(7) . . . . ?
Ti1 C44 C45 C46 65.36(6) . . . . ?
Ti1 C45 C46 C47 65.15(7) . . . . ?
Ti1 C46 C47 C43 64.86(7) . . . . ?
Ti1 C48 C49 C50 63.76(6) . . . . ?
Ti1 C49 C50 C51 64.88(7) . . . . ?
Ti1 C50 C51 C42 66.15(7) . . . . ?
N1 C4 C5 N2 0.84(9) . . . . ?
N1 C4 C5 C6 -178.92(9) . . . . ?
C1 N1 C4 C3 176.70(8) . . . . ?
C1 N1 C4 C5 -0.32(10) . . . . ?
C1 N2 C5 C4 -1.14(10) . . . . ?
C1 N2 C5 C6 178.64(8) . . . . ?
C2 N1 C1 Ti1 -5.13(12) . . . . ?
C2 N1 C1 N2 179.96(8) . . . . ?
C2 N1 C4 C3 -3.62(13) . . . . ?
C2 N1 C4 C5 179.37(8) . . . . ?
C3 C4 C5 N2 -175.84(9) . . . . ?
C3 C4 C5 C6 4.41(17) . . . . ?
C4 N1 C1 Ti1 174.55(6) . . . . ?
C4 N1 C1 N2 -0.35(9) . . . . ?
C5 N2 C1 Ti1 -174.03(6) . . . . ?
C5 N2 C1 N1 0.91(9) . . . . ?
C7 N2 C1 Ti1 9.03(12) . . . . ?
C7 N2 C1 N1 -176.03(8) . . . . ?
C7 N2 C5 C4 175.84(8) . . . . ?
C7 N2 C5 C6 -4.38(13) . . . . ?
C42 C48 C49 Ti1 -63.46(7) . . . . ?
C42 C48 C49 C50 0.30(11) . . . . ?
C43 C44 C45 Ti1 -65.61(7) . . . . ?
C43 C44 C45 C46 -0.24(11) . . . . ?
C44 C43 C47 Ti1 62.99(7) . . . . ?
C44 C43 C47 C46 -0.90(11) . . . . ?
C44 C45 C46 Ti1 -65.46(7) . . . . ?
C44 C45 C46 C47 -0.31(11) . . . . ?
C45 C46 C47 Ti1 -64.11(7) . . . . ?
C45 C46 C47 C43 0.75(11) . . . . ?
C47 C43 C44 Ti1 -63.64(7) . . . . ?
C47 C43 C44 C45 0.71(11) . . . . ?
C48 C42 C51 Ti1 64.75(7) . . . . ?
C48 C42 C51 C50 -0.24(11) . . . . ?
C48 C49 C50 Ti1 -65.33(7) . . . . ?
C48 C49 C50 C51 -0.45(11) . . . . ?
C49 C50 C51 Ti1 -65.72(7) . . . . ?
C49 C50 C51 C42 0.43(11) . . . . ?
C51 C42 C48 Ti1 -63.27(7) . . . . ?
C51 C42 C48 C49 -0.04(11) . . . . ?
Ti2 C15 C16 C17 -63.74(6) . . . . ?
Ti2 C15 C19 C18 63.43(7) . . . . ?
Ti2 C16 C17 C18 -64.73(6) . . . . ?
Ti2 C17 C18 C19 -65.93(7) . . . . ?
Ti2 C18 C19 C15 -64.77(6) . . . . ?
Ti2 C20 C21 C22 -63.69(6) . . . . ?
Ti2 C20 C24 C23 63.38(6) . . . . ?
Ti2 C21 C22 C23 -65.42(6) . . . . ?
Ti2 C22 C23 C24 -65.71(6) . . . . ?
Ti2 C23 C24 C20 -64.64(6) . . . . ?
N3 C11 C12 N4 -1.02(9) . . . . ?
N3 C11 C12 C13 175.13(8) . . . . ?
C8 N3 C11 C10 -178.50(7) . . . . ?
C8 N3 C11 C12 1.07(9) . . . . ?
C8 N4 C12 C11 0.70(9) . . . . ?
C8 N4 C12 C13 -175.84(8) . . . . ?
C9 N3 C8 Ti2 -6.48(11) . . . . ?
C9 N3 C8 N4 177.08(7) . . . . ?
C9 N3 C11 C10 3.76(12) . . . . ?
C9 N3 C11 C12 -176.66(7) . . . . ?
C10 C11 C12 N4 178.50(9) . . . . ?
C10 C11 C12 C13 -5.35(16) . . . . ?
C11 N3 C8 Ti2 175.81(6) . . . . ?
C11 N3 C8 N4 -0.62(9) . . . . ?
C12 N4 C8 Ti2 -176.39(6) . . . . ?
C12 N4 C8 N3 -0.05(9) . . . . ?
C14 N4 C8 Ti2 2.73(12) . . . . ?
C14 N4 C8 N3 179.08(7) . . . . ?
C14 N4 C12 C11 -178.44(7) . . . . ?
C14 N4 C12 C13 5.03(12) . . . . ?
C15 C16 C17 Ti2 64.99(6) . . . . ?
C15 C16 C17 C18 0.26(10) . . . . ?
C16 C15 C19 Ti2 -63.57(6) . . . . ?
C16 C15 C19 C18 -0.14(10) . . . . ?
C16 C17 C18 Ti2 65.59(6) . . . . ?
C16 C17 C18 C19 -0.34(10) . . . . ?
C17 C18 C19 Ti2 65.07(7) . . . . ?
C17 C18 C19 C15 0.30(11) . . . . ?
C19 C15 C16 Ti2 63.66(6) . . . . ?
C19 C15 C16 C17 -0.07(10) . . . . ?
C20 C21 C22 Ti2 65.25(6) . . . . ?
C20 C21 C22 C23 -0.17(10) . . . . ?
C21 C20 C24 Ti2 -63.23(6) . . . . ?
C21 C20 C24 C23 0.15(10) . . . . ?
C21 C22 C23 Ti2 65.97(6) . . . . ?
C21 C22 C23 C24 0.27(10) . . . . ?
C22 C23 C24 Ti2 64.38(6) . . . . ?
C22 C23 C24 C20 -0.25(10) . . . . ?
C24 C20 C21 Ti2 63.71(6) . . . . ?
C24 C20 C21 C22 0.02(10) . . . . ?
Ti3 C32 C33 C34 -65.25(6) . . . . ?
Ti3 C32 C36 C35 64.00(6) . . . . ?
Ti3 C33 C34 C35 -65.51(6) . . . . ?
Ti3 C34 C35 C36 -64.49(6) . . . . ?
Ti3 C35 C36 C32 -63.63(6) . . . . ?
Ti3 C37 C38 C39 63.22(6) . . . . ?
Ti3 C37 C41 C40 -64.66(6) . . . . ?
Ti3 C38 C39 C40 63.68(6) . . . . ?
Ti3 C39 C40 C41 65.17(6) . . . . ?
Ti3 C40 C41 C37 65.86(6) . . . . ?
N5 C28 C29 N6 1.08(9) . . . . ?
N5 C28 C29 C30 -177.04(8) . . . . ?
C25 N5 C28 C27 175.91(7) . . . . ?
C25 N5 C28 C29 -0.76(9) . . . . ?
C25 N6 C29 C28 -1.12(9) . . . . ?
C25 N6 C29 C30 177.22(7) . . . . ?
C26 N5 C25 Ti3 -5.77(11) . . . . ?
C26 N5 C25 N6 178.85(7) . . . . ?
C26 N5 C28 C27 -2.86(12) . . . . ?
C26 N5 C28 C29 -179.53(7) . . . . ?
C27 C28 C29 N6 -175.21(8) . . . . ?
C27 C28 C29 C30 6.66(16) . . . . ?
C28 N5 C25 Ti3 175.46(6) . . . . ?
C28 N5 C25 N6 0.08(9) . . . . ?
C29 N6 C25 Ti3 -174.81(6) . . . . ?
C29 N6 C25 N5 0.63(9) . . . . ?
C31 N6 C25 Ti3 8.98(11) . . . . ?
C31 N6 C25 N5 -175.58(7) . . . . ?
C31 N6 C29 C28 175.13(7) . . . . ?
C31 N6 C29 C30 -6.53(12) . . . . ?
C32 C33 C34 Ti3 65.69(6) . . . . ?
C32 C33 C34 C35 0.18(10) . . . . ?
C33 C32 C36 Ti3 -63.86(6) . . . . ?
C33 C32 C36 C35 0.13(10) . . . . ?
C33 C34 C35 Ti3 64.40(6) . . . . ?
C33 C34 C35 C36 -0.09(10) . . . . ?
C34 C35 C36 Ti3 63.61(6) . . . . ?
C34 C35 C36 C32 -0.02(10) . . . . ?
C36 C32 C33 Ti3 65.06(6) . . . . ?
C36 C32 C33 C34 -0.19(10) . . . . ?
C37 C38 C39 Ti3 -63.45(6) . . . . ?
C37 C38 C39 C40 0.22(10) . . . . ?
C38 C37 C41 Ti3 64.82(6) . . . . ?
C38 C37 C41 C40 0.16(10) . . . . ?
C38 C39 C40 Ti3 -65.29(6) . . . . ?
C38 C39 C40 C41 -0.12(10) . . . . ?
C39 C40 C41 Ti3 -65.88(6) . . . . ?
C39 C40 C41 C37 -0.03(10) . . . . ?
C41 C37 C38 Ti3 -63.46(6) . . . . ?
C41 C37 C38 C39 -0.24(10) . . . . ?
